data_4112796
loop_
_publ_author_name
'Masato Takano'
'Masaaki Okazaki'
'Hiromi Tobita'

_publ_contact_author_address
;Department of Chemistry, Graduate School of Science,
Tohoku University, Sendai 980-8578, Japan
;
_publ_contact_author_email mokazaki@mail.tains.tohoku.ac.jp
_publ_contact_author_fax 81-22-217-6543
_publ_contact_author_name 'Masaaki Okazaki'
_publ_contact_author_phone 81-22-217-6541
_publ_section_title
;
 Stepwise Bromination of Two Acetylene Molecules on a Butterfly-Type
 Tetrairon Core and Reactivity of the Resulting Bromoacetylene Fragment
 toward Nucleophiles
;
_journal_name_full 'Journal of the American Chemical Society'
_journal_page_first 9190
_journal_page_last 9191
_journal_paper_doi 10.1021/ja047569a
_journal_volume 126
_journal_year 2004
_chemical_formula_sum 'C53 H54 B Fe4'
_chemical_formula_weight 925.21
_space_group_IT_number 2
_symmetry_cell_setting triclinic
_symmetry_Int_Tables_number 2
_symmetry_space_group_name_Hall '-P 1'
_symmetry_space_group_name_H-M 'P -1'
_audit_creation_date 'Thu Feb 26 20:15:52 2004'
_audit_creation_method 'by teXsan'
_cell_angle_alpha 97.6408(8)
_cell_angle_beta 95.5324(8)
_cell_angle_gamma 94.054(1)
_cell_formula_units_Z 2
_cell_length_a 10.1333(3)
_cell_length_b 13.0520(3)
_cell_length_c 16.0867(6)
_cell_measurement_reflns_used 7211
_cell_measurement_temperature 150.2
_cell_measurement_theta_max 27.5
_cell_measurement_theta_min 2.2
_cell_volume 2091.38(11)
_computing_cell_refinement PROCESS-AUTO
_computing_data_collection PROCESS-AUTO
_computing_data_reduction 'teXsan Ver. 1.11'
_computing_publication_material 'teXsan Ver. 1.11'
_computing_structure_refinement 'teXsan Ver. 1.10'
_computing_structure_solution 'DIRDIF94 (PATTY)'
_diffrn_detector_area_resol_mean 10.00
_diffrn_measured_fraction_theta_full 0.9940
_diffrn_measured_fraction_theta_max 0.9940
_diffrn_measurement_device_type 'Rigaku RAXIS-RAPID Imaging Plate'
_diffrn_measurement_method \w
_diffrn_radiation_type 'Mo K\a'
_diffrn_radiation_wavelength 0.7107
_diffrn_reflns_av_R_equivalents 0.069
_diffrn_reflns_limit_h_max 13
_diffrn_reflns_limit_h_min -13
_diffrn_reflns_limit_k_max 16
_diffrn_reflns_limit_k_min -16
_diffrn_reflns_limit_l_max 20
_diffrn_reflns_limit_l_min -20
_diffrn_reflns_number 20479
_diffrn_reflns_theta_full 27.49
_diffrn_reflns_theta_max 27.49
_exptl_absorpt_coefficient_mu 1.396
_exptl_absorpt_correction_T_max 0.918
_exptl_absorpt_correction_T_min 0.867
_exptl_absorpt_correction_type integration
_exptl_absorpt_process_details '(Higashi, 1999)'
_exptl_crystal_colour black
_exptl_crystal_density_diffrn 1.469
_exptl_crystal_description block
_exptl_crystal_size_max 0.100
_exptl_crystal_size_mid 0.100
_exptl_crystal_size_min 0.100
_refine_diff_density_max 1.16
_refine_diff_density_min -0.69
_refine_ls_extinction_method none
_refine_ls_goodness_of_fit_ref 1.147
_refine_ls_hydrogen_treatment noref
_refine_ls_number_parameters 523
_refine_ls_number_reflns 9506
_refine_ls_R_factor_gt 0.0751
_refine_ls_shift/su_max 0.0084
_refine_ls_structure_factor_coef Fsqd
_refine_ls_weighting_details 'w = 1/[\s^2^(Fo^2^) + (0.20000(Max(Fo^2^,0) + 2Fc^2^)/3)^2^]'
_refine_ls_weighting_scheme calc
_refine_ls_wR_factor_ref 0.2978
_reflns_number_gt 6982
_reflns_number_total 9506
_reflns_threshold_expression F^2^>2.0\s(F^2^)
_cod_data_source_file ja047569asi20040427_062907.cif
_cod_data_source_block 1
_cod_original_cell_volume 2091.4(1)
_cod_original_sg_symbol_H-M 'P -1 '
_cod_original_formula_sum 'C53 H54 B Fe4 '
_cod_database_code 4112796

loop_
_symmetry_equiv_pos_as_xyz
x,y,z
-x,-y,-z

loop_
_atom_site_label
_atom_site_type_symbol
_atom_site_fract_x
_atom_site_fract_y
_atom_site_fract_z
_atom_site_U_iso_or_equiv
_atom_site_adp_type
_atom_site_occupancy
_atom_site_calc_flag
Fe1 Fe -0.01089(9) 0.16075(7) 0.29333(6) 0.0168(2) Uani 1.00 d
Fe2 Fe 0.11269(9) 0.31182(7) 0.16777(6) 0.0170(2) Uani 1.00 d
Fe3 Fe 0.08933(9) 0.33996(6) 0.32101(5) 0.0147(2) Uani 1.00 d
Fe4 Fe 0.16224(9) 0.13791(7) 0.19548(6) 0.0158(2) Uani 1.00 d
C1 C 0.1766(7) 0.2064(5) 0.3147(4) 0.018(1) Uani 1.00 d
C2 C 0.2307(6) 0.2772(5) 0.2584(4) 0.019(1) Uani 1.00 d
C3 C -0.0424(6) 0.2805(5) 0.2295(4) 0.017(1) Uani 1.00 d
C4 C -0.0140(7) 0.1868(5) 0.1747(4) 0.020(2) Uani 1.00 d
C5 C -0.1193(7) 0.1387(6) 0.1024(5) 0.029(2) Uani 1.00 d
C6 C 0.120(1) 0.0248(7) 0.4285(6) 0.042(2) Uani 1.00 d
C7 C -0.0040(8) 0.0552(6) 0.3823(5) 0.029(2) Uani 1.00 d
C8 C -0.0781(9) 0.1421(5) 0.4094(5) 0.033(2) Uani 1.00 d
C9 C -0.1872(9) 0.1435(6) 0.3499(6) 0.036(2) Uani 1.00 d
C10 C -0.1865(8) 0.0581(6) 0.2857(5) 0.032(2) Uani 1.00 d
C11 C -0.0727(8) 0.0045(5) 0.3065(5) 0.028(2) Uani 1.00 d
C12 C -0.1163(9) 0.4254(7) 0.0703(6) 0.039(2) Uani 1.00 d
C13 C 0.0249(8) 0.4055(6) 0.0822(5) 0.028(2) Uani 1.00 d
C14 C 0.1240(8) 0.4666(5) 0.1409(5) 0.027(2) Uani 1.00 d
C15 C 0.2489(7) 0.4257(6) 0.1331(5) 0.028(2) Uani 1.00 d
C16 C 0.2286(8) 0.3373(6) 0.0688(5) 0.030(2) Uani 1.00 d
C17 C 0.0922(8) 0.3260(6) 0.0385(4) 0.028(2) Uani 1.00 d
C18 C 0.3444(9) 0.4354(7) 0.4531(6) 0.041(2) Uani 1.00 d
C19 C 0.2026(8) 0.4411(6) 0.4225(4) 0.026(2) Uani 1.00 d
C20 C 0.0893(9) 0.3903(6) 0.4516(4) 0.032(2) Uani 1.00 d
C21 C -0.0266(8) 0.4157(6) 0.4069(5) 0.031(2) Uani 1.00 d
C22 C 0.0127(8) 0.4835(6) 0.3499(5) 0.032(2) Uani 1.00 d
C23 C 0.1534(8) 0.4984(5) 0.3595(5) 0.027(2) Uani 1.00 d
C24 C 0.4428(9) 0.0537(8) 0.2683(6) 0.044(3) Uani 1.00 d
C25 C 0.3286(7) 0.0443(5) 0.2005(5) 0.027(2) Uani 1.00 d
C26 C 0.2081(8) -0.0187(5) 0.1954(5) 0.032(2) Uani 1.00 d
C27 C 0.1285(8) -0.0078(6) 0.1214(5) 0.033(2) Uani 1.00 d
C28 C 0.1995(8) 0.0645(6) 0.0782(5) 0.029(2) Uani 1.00 d
C29 C 0.3222(7) 0.0961(6) 0.1285(5) 0.028(2) Uani 1.00 d
C30 C 0.6220(6) 0.5658(5) 0.2219(5) 0.022(2) Uani 1.00 d
C31 C 0.5903(7) 0.5168(6) 0.1384(5) 0.033(2) Uani 1.00 d
C32 C 0.5763(8) 0.4082(7) 0.1194(7) 0.050(3) Uani 1.00 d
C33 C 0.5911(8) 0.3473(7) 0.1809(9) 0.055(3) Uani 1.00 d
C34 C 0.6217(9) 0.3915(7) 0.2641(8) 0.048(3) Uani 1.00 d
C35 C 0.6385(8) 0.5003(6) 0.2840(6) 0.034(2) Uani 1.00 d
C36 C 0.5803(6) 0.7532(5) 0.1738(4) 0.019(2) Uani 1.00 d
C37 C 0.6422(7) 0.8346(5) 0.1400(4) 0.024(2) Uani 1.00 d
C38 C 0.5766(8) 0.8890(6) 0.0812(5) 0.030(2) Uani 1.00 d
C39 C 0.4429(8) 0.8611(6) 0.0535(5) 0.029(2) Uani 1.00 d
C40 C 0.3770(8) 0.7815(6) 0.0857(5) 0.032(2) Uani 1.00 d
C41 C 0.4433(7) 0.7292(6) 0.1451(5) 0.026(2) Uani 1.00 d
C42 C 0.8122(6) 0.7143(5) 0.2600(4) 0.019(1) Uani 1.00 d
C43 C 0.8898(7) 0.7375(5) 0.3370(4) 0.020(2) Uani 1.00 d
C44 C 1.0284(7) 0.7485(5) 0.3441(4) 0.023(2) Uani 1.00 d
C45 C 1.0956(7) 0.7409(5) 0.2726(5) 0.022(2) Uani 1.00 d
C46 C 1.0221(6) 0.7187(5) 0.1948(4) 0.019(2) Uani 1.00 d
C47 C 0.8837(6) 0.7047(5) 0.1888(4) 0.019(2) Uani 1.00 d
C48 C 0.5796(7) 0.7361(5) 0.3320(4) 0.020(2) Uani 1.00 d
C49 C 0.4710(7) 0.6833(5) 0.3604(5) 0.024(2) Uani 1.00 d
C50 C 0.4058(8) 0.7263(6) 0.4280(5) 0.028(2) Uani 1.00 d
C51 C 0.4485(8) 0.8225(6) 0.4708(5) 0.031(2) Uani 1.00 d
C52 C 0.5566(8) 0.8781(6) 0.4445(5) 0.031(2) Uani 1.00 d
C53 C 0.6184(7) 0.8358(5) 0.3773(5) 0.025(2) Uani 1.00 d
B1 B 0.6488(7) 0.6919(6) 0.2467(5) 0.020(2) Uani 1.00 d
H1 H 0.2093 0.1935 0.3572 0.0275 Uiso 1.00 calc
H2 H 0.3309 0.2980 0.2725 0.0275 Uiso 1.00 calc
H3 H -0.1254 0.3057 0.2277 0.0275 Uiso 1.00 calc
H4 H -0.0898 0.0791 0.0714 0.0395 Uiso 1.00 calc
H5 H -0.2005 0.1193 0.1243 0.0395 Uiso 1.00 calc
H6 H -0.1371 0.1885 0.0648 0.0395 Uiso 1.00 calc
H7 H 0.1454 0.0737 0.4783 0.0523 Uiso 1.00 calc
H8 H 0.1050 -0.0421 0.4440 0.0523 Uiso 1.00 calc
H9 H 0.1907 0.0253 0.3934 0.0523 Uiso 1.00 calc
H10 H -0.0537 0.1914 0.4601 0.0391 Uiso 1.00 calc
H11 H -0.2540 0.1938 0.3519 0.0437 Uiso 1.00 calc
H12 H -0.2501 0.0413 0.2362 0.0368 Uiso 1.00 calc
H13 H -0.0478 -0.0572 0.2743 0.0326 Uiso 1.00 calc
H14 H -0.1556 0.4230 0.1216 0.0490 Uiso 1.00 calc
H15 H -0.1626 0.3735 0.0279 0.0490 Uiso 1.00 calc
H16 H -0.1250 0.4917 0.0530 0.0490 Uiso 1.00 calc
H17 H 0.0499 0.2711 -0.0049 0.0322 Uiso 1.00 calc
H18 H 0.2974 0.2963 0.0502 0.0348 Uiso 1.00 calc
H19 H 0.3307 0.4521 0.1666 0.0352 Uiso 1.00 calc
H20 H 0.1085 0.5269 0.1782 0.0335 Uiso 1.00 calc
H21 H 0.3936 0.4076 0.4081 0.0544 Uiso 1.00 calc
H22 H 0.3870 0.5021 0.4766 0.0544 Uiso 1.00 calc
H23 H 0.3526 0.3906 0.4960 0.0544 Uiso 1.00 calc
H24 H 0.0937 0.3446 0.4940 0.0383 Uiso 1.00 calc
H25 H -0.1154 0.3936 0.4139 0.0400 Uiso 1.00 calc
H26 H -0.0477 0.5134 0.3125 0.0395 Uiso 1.00 calc
H27 H 0.2072 0.5406 0.3287 0.0327 Uiso 1.00 calc
H28 H 0.4755 -0.0123 0.2720 0.0521 Uiso 1.00 calc
H29 H 0.4124 0.0783 0.3221 0.0521 Uiso 1.00 calc
H30 H 0.5114 0.1012 0.2577 0.0521 Uiso 1.00 calc
H31 H 0.1858 -0.0630 0.2369 0.0409 Uiso 1.00 calc
H32 H 0.0412 -0.0415 0.1033 0.0438 Uiso 1.00 calc
H33 H 0.1700 0.0869 0.0258 0.0362 Uiso 1.00 calc
H34 H 0.3910 0.1454 0.1154 0.0339 Uiso 1.00 calc
H35 H 0.5796 0.5587 0.0941 0.0435 Uiso 1.00 calc
H36 H 0.5547 0.3768 0.0613 0.0578 Uiso 1.00 calc
H37 H 0.5785 0.2730 0.1686 0.0675 Uiso 1.00 calc
H38 H 0.6347 0.3483 0.3091 0.0613 Uiso 1.00 calc
H39 H 0.6610 0.5320 0.3433 0.0403 Uiso 1.00 calc
H40 H 0.7356 0.8543 0.1574 0.0287 Uiso 1.00 calc
H41 H 0.6221 0.9438 0.0590 0.0382 Uiso 1.00 calc
H42 H 0.3965 0.8971 0.0131 0.0349 Uiso 1.00 calc
H43 H 0.2846 0.7633 0.0681 0.0393 Uiso 1.00 calc
H44 H 0.3951 0.6739 0.1664 0.0313 Uiso 1.00 calc
H45 H 0.8461 0.7443 0.3881 0.0242 Uiso 1.00 calc
H46 H 1.0783 0.7630 0.3987 0.0261 Uiso 1.00 calc
H47 H 1.1915 0.7499 0.2779 0.0278 Uiso 1.00 calc
H48 H 1.0651 0.7128 0.1448 0.0236 Uiso 1.00 calc
H49 H 0.8355 0.6864 0.1343 0.0239 Uiso 1.00 calc
H50 H 0.4420 0.6144 0.3321 0.0278 Uiso 1.00 calc
H51 H 0.3305 0.6876 0.4439 0.0332 Uiso 1.00 calc
H52 H 0.4070 0.8524 0.5186 0.0388 Uiso 1.00 calc
H53 H 0.5847 0.9456 0.4735 0.0382 Uiso 1.00 calc
H54 H 0.6923 0.8768 0.3597 0.0282 Uiso 1.00 calc

loop_
_atom_site_aniso_label
_atom_site_aniso_U_11
_atom_site_aniso_U_22
_atom_site_aniso_U_33
_atom_site_aniso_U_12
_atom_site_aniso_U_13
_atom_site_aniso_U_23
Fe1 0.0199(5) 0.0134(4) 0.0174(5) 0.0000(3) 0.0063(3) 0.0012(3)
Fe2 0.0209(5) 0.0162(4) 0.0153(4) 0.0032(3) 0.0049(3) 0.0041(3)
Fe3 0.0181(5) 0.0115(4) 0.0139(4) 0.0014(3) 0.0023(3) -0.0011(3)
Fe4 0.0180(5) 0.0132(4) 0.0162(4) 0.0028(3) 0.0044(3) -0.0005(3)
C1 0.021(3) 0.023(3) 0.010(3) 0.001(2) -0.003(2) 0.005(2)
C2 0.018(3) 0.015(3) 0.021(3) 0.000(2) -0.001(2) -0.002(2)
C3 0.019(3) 0.019(3) 0.014(3) 0.006(2) 0.003(2) 0.001(2)
C4 0.020(3) 0.020(3) 0.020(3) 0.002(2) 0.008(2) -0.005(3)
C5 0.023(4) 0.033(4) 0.026(4) 0.002(3) -0.004(3) -0.012(3)
C6 0.055(6) 0.037(4) 0.036(4) -0.002(4) 0.002(4) 0.021(4)
C7 0.034(4) 0.026(4) 0.029(4) -0.004(3) 0.010(3) 0.011(3)
C8 0.058(5) 0.017(3) 0.026(4) -0.002(3) 0.019(4) 0.009(3)
C9 0.039(5) 0.026(4) 0.049(5) -0.001(3) 0.029(4) 0.012(3)
C10 0.024(4) 0.024(3) 0.045(4) -0.005(3) 0.010(3) 0.001(3)
C11 0.032(4) 0.014(3) 0.038(4) -0.002(3) 0.012(3) 0.003(3)
C12 0.032(4) 0.047(5) 0.045(5) 0.007(4) 0.002(4) 0.030(4)
C13 0.034(4) 0.029(4) 0.027(4) 0.005(3) 0.006(3) 0.020(3)
C14 0.033(4) 0.017(3) 0.033(4) 0.002(3) 0.011(3) 0.010(3)
C15 0.024(4) 0.030(4) 0.034(4) -0.002(3) 0.007(3) 0.020(3)
C16 0.035(4) 0.032(4) 0.031(4) 0.006(3) 0.023(3) 0.015(3)
C17 0.042(4) 0.032(4) 0.012(3) 0.006(3) 0.008(3) 0.006(3)
C18 0.037(5) 0.042(5) 0.035(4) -0.003(4) -0.014(4) -0.001(4)
C19 0.032(4) 0.025(3) 0.017(3) 0.003(3) -0.003(3) -0.009(3)
C20 0.055(5) 0.024(3) 0.013(3) -0.002(3) 0.003(3) -0.008(3)
C21 0.033(4) 0.029(4) 0.028(4) -0.001(3) 0.013(3) -0.015(3)
C22 0.033(4) 0.020(3) 0.039(4) 0.011(3) 0.001(3) -0.015(3)
C23 0.036(4) 0.013(3) 0.029(4) -0.001(3) 0.000(3) 0.001(3)
C24 0.035(5) 0.054(5) 0.048(5) 0.022(4) 0.002(4) 0.015(4)
C25 0.022(3) 0.023(3) 0.038(4) 0.015(3) 0.009(3) 0.000(3)
C26 0.043(5) 0.015(3) 0.042(4) 0.011(3) 0.016(4) 0.003(3)
C27 0.032(4) 0.024(4) 0.040(4) 0.002(3) 0.011(3) -0.016(3)
C28 0.035(4) 0.028(4) 0.023(3) 0.010(3) 0.007(3) -0.010(3)
C29 0.027(4) 0.024(3) 0.035(4) 0.006(3) 0.013(3) -0.001(3)
C30 0.012(3) 0.019(3) 0.035(4) 0.001(2) 0.005(3) 0.004(3)
C31 0.016(3) 0.033(4) 0.044(5) -0.002(3) 0.003(3) -0.015(3)
C32 0.023(4) 0.031(4) 0.088(8) 0.003(3) 0.015(4) -0.029(5)
C33 0.023(4) 0.019(4) 0.116(10) 0.001(3) 0.020(5) -0.020(5)
C34 0.030(5) 0.024(4) 0.094(8) 0.004(3) 0.021(5) 0.016(5)
C35 0.028(4) 0.021(3) 0.055(5) 0.006(3) 0.005(3) 0.015(3)
C36 0.016(3) 0.025(3) 0.018(3) 0.009(2) 0.006(2) 0.000(2)
C37 0.024(3) 0.023(3) 0.023(3) 0.002(3) 0.000(3) 0.004(3)
C38 0.039(4) 0.024(3) 0.029(4) 0.015(3) 0.007(3) 0.002(3)
C39 0.039(4) 0.028(4) 0.021(3) 0.016(3) 0.001(3) 0.000(3)
C40 0.027(4) 0.038(4) 0.032(4) 0.016(3) 0.001(3) 0.000(3)
C41 0.020(3) 0.032(4) 0.028(3) 0.002(3) 0.002(3) 0.008(3)
C42 0.021(3) 0.010(3) 0.026(3) 0.005(2) 0.004(3) 0.003(2)
C43 0.025(3) 0.019(3) 0.017(3) 0.004(2) 0.004(2) 0.005(2)
C44 0.020(3) 0.024(3) 0.025(3) 0.005(3) -0.002(3) 0.007(3)
C45 0.019(3) 0.018(3) 0.029(3) 0.003(2) -0.002(3) 0.006(3)
C46 0.019(3) 0.019(3) 0.020(3) 0.008(2) 0.010(2) 0.002(2)
C47 0.015(3) 0.019(3) 0.023(3) 0.001(2) 0.003(2) -0.003(2)
C48 0.019(3) 0.018(3) 0.023(3) 0.005(2) 0.006(2) 0.004(2)
C49 0.019(3) 0.019(3) 0.032(4) -0.001(2) 0.001(3) 0.002(3)
C50 0.028(4) 0.029(4) 0.030(4) -0.001(3) 0.014(3) 0.006(3)
C51 0.026(4) 0.037(4) 0.033(4) 0.006(3) 0.014(3) 0.000(3)
C52 0.034(4) 0.022(3) 0.035(4) 0.002(3) 0.005(3) -0.005(3)
C53 0.023(3) 0.020(3) 0.033(4) 0.004(3) 0.009(3) 0.002(3)
B1 0.015(3) 0.021(3) 0.025(4) 0.001(3) 0.006(3) 0.005(3)

loop_
_atom_type_symbol
_atom_type_description
_atom_type_scat_dispersion_real
_atom_type_scat_dispersion_imag
_atom_type_scat_source
C C 0.003 0.002
;International Tables for Crystallography
(1992, Vol. C, Tables 4.2.6.8 and 6.1.1.1)
;
H H 0.000 0.000
;International Tables for Crystallography
(1992, Vol. C, Table 6.1.1.2)
;
B B 0.001 0.001
;International Tables for Crystallography
(1992, Vol. C, Tables 4.2.6.8 and 6.1.1.1)
;
Fe Fe 0.346 0.844
;International Tables for Crystallography
(1992, Vol. C, Tables 4.2.6.8 and 6.1.1.1)
;

loop_
_geom_angle_atom_site_label_1
_geom_angle_atom_site_label_2
_geom_angle_atom_site_label_3
_geom_angle
_geom_angle_publ_flag
FE3 FE1 FE4 83.36(4) yes
FE3 FE1 C1 52.8(2) yes
FE3 FE1 C3 50.1(2) yes
FE3 FE1 C4 82.2(2) yes
FE3 FE1 C7 124.5(2) yes
FE3 FE1 C8 101.5(2) yes
FE3 FE1 C9 111.8(2) yes
FE3 FE1 C10 147.3(2) yes
FE3 FE1 C11 163.0(2) yes
FE4 FE1 C1 52.0(2) yes
FE4 FE1 C3 80.7(2) yes
FE4 FE1 C4 50.5(2) yes
FE4 FE1 C7 112.6(2) yes
FE4 FE1 C8 149.3(3) yes
FE4 FE1 C9 162.7(2) yes
FE4 FE1 C10 123.8(2) yes
FE4 FE1 C11 102.4(2) yes
C1 FE1 C3 90.2(3) yes
C1 FE1 C4 91.1(3) yes
C1 FE1 C7 94.6(3) yes
C1 FE1 C8 107.2(3) yes
C1 FE1 C9 144.1(3) yes
C1 FE1 C10 157.5(3) yes
C1 FE1 C11 118.6(3) yes
C3 FE1 C4 43.3(2) yes
C3 FE1 C7 165.9(3) yes
C3 FE1 C8 125.7(3) yes
C3 FE1 C9 102.3(3) yes
C3 FE1 C10 111.5(3) yes
C3 FE1 C11 146.1(3) yes
C4 FE1 C7 149.4(3) yes
C4 FE1 C8 159.7(3) yes
C4 FE1 C9 121.1(3) yes
C4 FE1 C10 100.7(3) yes
C4 FE1 C11 113.9(3) yes
C7 FE1 C8 40.3(3) yes
C7 FE1 C9 66.5(3) yes
C7 FE1 C10 65.7(3) yes
C7 FE1 C11 38.5(3) yes
C8 FE1 C9 38.9(4) yes
C8 FE1 C10 65.4(3) yes
C8 FE1 C11 65.5(3) yes
C9 FE1 C10 39.1(3) yes
C9 FE1 C11 65.6(3) yes
C10 FE1 C11 39.0(3) yes
FE3 FE2 FE4 83.30(4) yes
FE3 FE2 C2 51.9(2) yes
FE3 FE2 C3 49.7(2) yes
FE3 FE2 C4 80.6(2) yes
FE3 FE2 C13 122.5(2) yes
FE3 FE2 C14 100.9(2) yes
FE3 FE2 C15 111.9(2) yes
FE3 FE2 C16 148.1(2) yes
FE3 FE2 C17 161.8(2) yes
FE4 FE2 C2 52.9(2) yes
FE4 FE2 C3 81.9(2) yes
FE4 FE2 C4 50.7(2) yes
FE4 FE2 C13 147.6(2) yes
FE4 FE2 C14 164.9(2) yes
FE4 FE2 C15 126.0(2) yes
FE4 FE2 C16 103.1(2) yes
FE4 FE2 C17 113.1(2) yes
C2 FE2 C3 90.2(3) yes
C2 FE2 C4 90.7(3) yes
C2 FE2 C13 158.0(3) yes
C2 FE2 C14 118.8(3) yes
C2 FE2 C15 95.2(3) yes
C2 FE2 C16 107.2(3) yes
C2 FE2 C17 144.4(3) yes
C3 FE2 C4 43.0(2) yes
C3 FE2 C13 99.8(3) yes
C3 FE2 C14 112.0(3) yes
C3 FE2 C15 147.9(3) yes
C3 FE2 C16 161.3(3) yes
C3 FE2 C17 122.3(3) yes
C4 FE2 C13 110.0(3) yes
C4 FE2 C14 144.0(3) yes
C4 FE2 C15 167.2(3) yes
C4 FE2 C16 127.8(3) yes
C4 FE2 C17 103.3(3) yes
C13 FE2 C14 39.2(3) yes
C13 FE2 C15 66.1(3) yes
C13 FE2 C16 66.3(3) yes
C13 FE2 C17 39.3(3) yes
C14 FE2 C15 39.1(3) yes
C14 FE2 C16 65.8(3) yes
C14 FE2 C17 65.3(3) yes
C15 FE2 C16 39.5(3) yes
C15 FE2 C17 65.6(3) yes
C16 FE2 C17 39.1(3) yes
FE1 FE3 FE2 83.29(4) yes
FE1 FE3 C1 50.3(2) yes
FE1 FE3 C2 81.9(2) yes
FE1 FE3 C3 53.0(2) yes
FE1 FE3 C19 138.1(2) yes
FE1 FE3 C20 107.1(2) yes
FE1 FE3 C21 104.5(2) yes
FE1 FE3 C22 133.5(2) yes
FE1 FE3 C23 170.7(2) yes
FE2 FE3 C1 80.9(2) yes
FE2 FE3 C2 49.3(2) yes
FE2 FE3 C3 51.7(2) yes
FE2 FE3 C19 131.0(2) yes
FE2 FE3 C20 169.5(2) yes
FE2 FE3 C21 140.6(2) yes
FE2 FE3 C22 108.3(2) yes
FE2 FE3 C23 104.4(2) yes
C1 FE3 C2 43.8(3) yes
C1 FE3 C3 90.5(2) yes
C1 FE3 C19 105.2(3) yes
C1 FE3 C20 104.8(3) yes
C1 FE3 C21 133.8(3) yes
C1 FE3 C22 169.9(3) yes
C1 FE3 C23 135.4(3) yes
C2 FE3 C3 89.8(3) yes
C2 FE3 C19 102.3(3) yes
C2 FE3 C20 129.7(3) yes
C2 FE3 C21 168.0(3) yes
C2 FE3 C22 140.0(3) yes
C2 FE3 C23 107.1(3) yes
C3 FE3 C19 164.3(3) yes
C3 FE3 C20 135.8(3) yes
C3 FE3 C21 102.3(3) yes
C3 FE3 C22 98.6(3) yes
C3 FE3 C23 128.0(3) yes
C19 FE3 C20 39.4(3) yes
C19 FE3 C21 66.1(3) yes
C19 FE3 C22 65.7(3) yes
C19 FE3 C23 38.8(3) yes
C20 FE3 C21 38.9(3) yes
C20 FE3 C22 65.5(3) yes
C20 FE3 C23 65.4(3) yes
C21 FE3 C22 39.7(3) yes
C21 FE3 C23 66.2(3) yes
C22 FE3 C23 39.3(3) yes
FE1 FE4 FE2 83.45(4) yes
FE1 FE4 C1 49.9(2) yes
FE1 FE4 C2 81.0(2) yes
FE1 FE4 C4 51.5(2) yes
FE1 FE4 C25 129.3(2) yes
FE1 FE4 C26 104.6(2) yes
FE1 FE4 C27 110.1(2) yes
FE1 FE4 C28 143.6(2) yes
FE1 FE4 C29 168.1(2) yes
FE2 FE4 C1 81.9(2) yes
FE2 FE4 C2 49.8(2) yes
FE2 FE4 C4 53.4(2) yes
FE2 FE4 C25 139.3(2) yes
FE2 FE4 C26 169.5(2) yes
FE2 FE4 C27 132.4(3) yes
FE2 FE4 C28 103.4(2) yes
FE2 FE4 C29 107.5(2) yes
C1 FE4 C2 43.8(3) yes
C1 FE4 C4 90.2(3) yes
C1 FE4 C25 100.7(3) yes
C1 FE4 C26 108.4(3) yes
C1 FE4 C27 142.0(3) yes
C1 FE4 C28 165.3(3) yes
C1 FE4 C29 125.6(3) yes
C2 FE4 C4 90.4(3) yes
C2 FE4 C25 105.5(3) yes
C2 FE4 C26 137.2(3) yes
C2 FE4 C27 168.5(3) yes
C2 FE4 C28 130.7(3) yes
C2 FE4 C29 102.3(3) yes
C4 FE4 C25 164.1(3) yes
C4 FE4 C26 126.8(3) yes
C4 FE4 C27 98.9(3) yes
C4 FE4 C28 104.1(3) yes
C4 FE4 C29 139.1(3) yes
C25 FE4 C26 38.5(3) yes
C25 FE4 C27 65.4(3) yes
C25 FE4 C28 66.2(3) yes
C25 FE4 C29 38.9(3) yes
C26 FE4 C27 38.8(3) yes
C26 FE4 C28 66.1(3) yes
C26 FE4 C29 65.1(3) yes
C27 FE4 C28 40.3(3) yes
C27 FE4 C29 66.3(3) yes
C28 FE4 C29 39.7(3) yes
FE1 C1 FE3 76.9(2) yes
FE1 C1 FE4 78.1(2) yes
FE1 C1 C2 117.1(4) yes
FE3 C1 FE4 110.1(3) yes
FE3 C1 C2 67.6(3) yes
FE4 C1 C2 68.5(3) yes
FE2 C2 FE3 78.8(2) yes
FE2 C2 FE4 77.3(2) yes
FE2 C2 C1 118.2(4) yes
FE3 C2 FE4 110.2(3) yes
FE3 C2 C1 68.6(4) yes
FE4 C2 C1 67.8(3) yes
FE1 C3 FE2 110.2(3) yes
FE1 C3 FE3 76.9(2) yes
FE1 C3 C4 67.4(4) yes
FE2 C3 FE3 78.6(2) yes
FE2 C3 C4 69.9(4) yes
FE3 C3 C4 118.6(4) yes
FE1 C4 FE2 109.7(3) yes
FE1 C4 FE4 78.0(3) yes
FE1 C4 C3 69.3(4) yes
FE1 C4 C5 125.3(5) yes
FE2 C4 FE4 75.9(2) yes
FE2 C4 C3 67.0(4) yes
FE2 C4 C5 123.4(5) yes
FE4 C4 C3 116.6(5) yes
FE4 C4 C5 124.5(4) yes
C3 C4 C5 118.7(6) yes
FE1 C7 C6 125.8(6) yes
FE1 C7 C8 68.8(4) yes
FE1 C7 C11 71.5(4) yes
C6 C7 C8 126.0(7) yes
C6 C7 C11 127.5(7) yes
C8 C7 C11 106.5(7) yes
FE1 C8 C7 70.9(4) yes
FE1 C8 C9 70.8(4) yes
C7 C8 C9 108.6(7) yes
FE1 C9 C8 70.2(5) yes
FE1 C9 C10 72.0(4) yes
C8 C9 C10 108.5(7) yes
FE1 C10 C9 68.9(4) yes
FE1 C10 C11 70.5(4) yes
C9 C10 C11 107.3(7) yes
FE1 C11 C7 69.9(4) yes
FE1 C11 C10 70.5(4) yes
C7 C11 C10 109.1(6) yes
FE2 C13 C12 126.5(5) yes
FE2 C13 C14 69.8(4) yes
FE2 C13 C17 69.2(4) yes
C12 C13 C14 125.3(8) yes
C12 C13 C17 128.8(8) yes
C14 C13 C17 106.0(7) yes
FE2 C14 C13 70.9(4) yes
FE2 C14 C15 70.6(4) yes
C13 C14 C15 109.4(7) yes
FE2 C15 C14 70.4(4) yes
FE2 C15 C16 69.9(4) yes
C14 C15 C16 107.5(7) yes
FE2 C16 C15 70.5(4) yes
FE2 C16 C17 70.1(4) yes
C15 C16 C17 107.3(6) yes
FE2 C17 C13 71.4(4) yes
FE2 C17 C16 70.8(4) yes
C13 C17 C16 109.8(7) yes
FE3 C19 C18 126.2(5) yes
FE3 C19 C20 69.4(4) yes
FE3 C19 C23 69.7(4) yes
C18 C19 C20 126.7(7) yes
C18 C19 C23 126.4(8) yes
C20 C19 C23 106.8(7) yes
FE3 C20 C19 71.2(4) yes
FE3 C20 C21 69.7(4) yes
C19 C20 C21 109.0(7) yes
FE3 C21 C20 71.4(4) yes
FE3 C21 C22 70.1(4) yes
C20 C21 C22 107.5(7) yes
FE3 C22 C21 70.2(4) yes
FE3 C22 C23 71.2(4) yes
C21 C22 C23 108.2(7) yes
FE3 C23 C19 71.6(4) yes
FE3 C23 C22 69.4(4) yes
C19 C23 C22 108.5(7) yes
FE4 C25 C24 127.5(5) yes
FE4 C25 C26 69.8(4) yes
FE4 C25 C29 68.4(4) yes
C24 C25 C26 126.8(8) yes
C24 C25 C29 126.2(8) yes
C26 C25 C29 107.0(7) yes
FE4 C26 C25 71.7(4) yes
FE4 C26 C27 69.3(4) yes
C25 C26 C27 109.3(7) yes
FE4 C27 C26 72.0(4) yes
FE4 C27 C28 69.4(4) yes
C26 C27 C28 107.9(7) yes
FE4 C28 C27 70.3(4) yes
FE4 C28 C29 70.7(4) yes
C27 C28 C29 106.5(7) yes
FE4 C29 C25 72.7(4) yes
FE4 C29 C28 69.5(4) yes
C25 C29 C28 109.2(7) yes
C31 C30 C35 116.3(7) yes
C31 C30 B1 122.9(7) yes
C35 C30 B1 120.7(6) yes
C30 C31 C32 121.0(9) yes
C31 C32 C33 121.1(9) yes
C32 C33 C34 120.2(8) yes
C33 C34 C35 119.3(10) yes
C30 C35 C34 121.9(9) yes
C37 C36 C41 115.0(6) yes
C37 C36 B1 125.6(6) yes
C41 C36 B1 119.2(6) yes
C36 C37 C38 123.5(7) yes
C37 C38 C39 119.5(7) yes
C38 C39 C40 119.2(7) yes
C39 C40 C41 120.6(7) yes
C36 C41 C40 122.3(7) yes
C43 C42 C47 115.1(6) yes
C43 C42 B1 125.7(6) yes
C47 C42 B1 119.2(6) yes
C42 C43 C44 122.7(6) yes
C43 C44 C45 120.7(6) yes
C44 C45 C46 118.4(6) yes
C45 C46 C47 120.2(6) yes
C42 C47 C46 122.8(6) yes
C49 C48 C53 114.7(6) yes
C49 C48 B1 123.4(6) yes
C53 C48 B1 121.6(6) yes
C48 C49 C50 122.6(6) yes
C49 C50 C51 120.5(7) yes
C50 C51 C52 118.8(7) yes
C51 C52 C53 120.1(7) yes
C48 C53 C52 123.2(7) yes
C30 B1 C36 111.9(6) yes
C30 B1 C42 104.7(5) yes
C30 B1 C48 112.4(6) yes
C36 B1 C42 112.3(6) yes
C36 B1 C48 103.6(5) yes
C42 B1 C48 112.1(5) yes

loop_
_geom_bond_atom_site_label_1
_geom_bond_atom_site_label_2
_geom_bond_distance
_geom_bond_publ_flag
FE1 FE3 2.450(1) yes
FE1 FE4 2.475(1) yes
FE1 C1 1.934(7) yes
FE1 C3 2.008(6) yes
FE1 C4 1.981(7) yes
FE1 C7 2.114(8) yes
FE1 C8 2.086(7) yes
FE1 C9 2.094(8) yes
FE1 C10 2.134(8) yes
FE1 C11 2.135(7) yes
FE2 FE3 2.480(1) yes
FE2 FE4 2.447(1) yes
FE2 C2 1.917(6) yes
FE2 C3 1.985(7) yes
FE2 C4 2.025(7) yes
FE2 C13 2.133(7) yes
FE2 C14 2.119(7) yes
FE2 C15 2.122(7) yes
FE2 C16 2.114(7) yes
FE2 C17 2.104(7) yes
FE3 C1 2.004(7) yes
FE3 C2 1.990(7) yes
FE3 C3 1.929(6) yes
FE3 C19 2.139(6) yes
FE3 C20 2.116(7) yes
FE3 C21 2.093(7) yes
FE3 C22 2.091(7) yes
FE3 C23 2.115(7) yes
FE4 C1 1.992(6) yes
FE4 C2 2.002(6) yes
FE4 C4 1.953(7) yes
FE4 C25 2.153(6) yes
FE4 C26 2.128(7) yes
FE4 C27 2.093(7) yes
FE4 C28 2.081(7) yes
FE4 C29 2.096(7) yes
C1 C2 1.489(9) yes
C3 C4 1.472(8) yes
C4 C5 1.534(9) yes
C6 C7 1.50(1) yes
C7 C8 1.45(1) yes
C7 C11 1.40(1) yes
C8 C9 1.39(1) yes
C9 C10 1.42(1) yes
C10 C11 1.43(1) yes
C12 C13 1.47(1) yes
C13 C14 1.43(1) yes
C13 C17 1.43(1) yes
C14 C15 1.42(1) yes
C15 C16 1.43(1) yes
C16 C17 1.41(1) yes
C18 C19 1.48(1) yes
C19 C20 1.43(1) yes
C19 C23 1.41(1) yes
C20 C21 1.40(1) yes
C21 C22 1.42(1) yes
C22 C23 1.42(1) yes
C24 C25 1.50(1) yes
C25 C26 1.41(1) yes
C25 C29 1.42(1) yes
C26 C27 1.40(1) yes
C27 C28 1.44(1) yes
C28 C29 1.42(1) yes
C30 C31 1.41(1) yes
C30 C35 1.40(1) yes
C30 B1 1.638(10) yes
C31 C32 1.40(1) yes
C32 C33 1.35(2) yes
C33 C34 1.38(2) yes
C34 C35 1.41(1) yes
C36 C37 1.39(1) yes
C36 C41 1.420(9) yes
C36 B1 1.63(1) yes
C37 C38 1.40(1) yes
C38 C39 1.39(1) yes
C39 C40 1.38(1) yes
C40 C41 1.39(1) yes
C42 C43 1.387(9) yes
C42 C47 1.410(9) yes
C42 B1 1.649(10) yes
C43 C44 1.394(10) yes
C44 C45 1.39(1) yes
C45 C46 1.379(10) yes
C46 C47 1.395(9) yes
C48 C49 1.402(10) yes
C48 C53 1.414(9) yes
C48 B1 1.655(10) yes
C49 C50 1.40(1) yes
C50 C51 1.37(1) yes
C51 C52 1.40(1) yes
C52 C53 1.37(1) yes
